data_2008750
loop_
_publ_author_name
'Zhengbai Cao'
'Tieliu Qi'
'Limin Zhu'
'De-Chun Zhang'
'Ronhua Zhou'
'Kai-Bei Yu'

_publ_section_title Bis(1,3-dibutylimidazolidin-2-one-<i>O</i>)bis(nitrato-<i>O</i>,<i>O</i>')dioxouranium(VI)
_journal_issue 8
_journal_name_full 'Acta Crystallographica Section C'
_journal_page_first 1270
_journal_page_last 1272
_journal_paper_doi 10.1107/S0108270199004916
_journal_volume 55
_journal_year 1999
_chemical_formula_iupac '[U O2 (N O3)2 (C11 H22 N2 O)2]'
_chemical_formula_moiety 'UO~2~ , 2(C~11~H~22~N~2~O) , 2(NO~3~)'
_chemical_formula_structural '[U (C11 H22 N2 O)2 (N O3)2 O2]'
_chemical_formula_sum 'C22 H44 N6 O10 U'
_chemical_formula_weight 790.66
_space_group_IT_number 2
_symmetry_cell_setting triclinic
_symmetry_space_group_name_Hall '-P 1'
_symmetry_space_group_name_H-M 'P -1'
_audit_creation_method SHELXL
_cell_angle_alpha 84.680(10)
_cell_angle_beta 70.24(2)
_cell_angle_gamma 74.960(10)
_cell_formula_units_Z 1
_cell_length_a 8.6470(10)
_cell_length_b 8.701(2)
_cell_length_c 11.683(2)
_cell_measurement_reflns_used 34
_cell_measurement_temperature 290(2)
_cell_measurement_theta_max 18.20
_cell_measurement_theta_min 3.17
_cell_volume 798.9(3)
_computing_cell_refinement SHELXS86
_computing_data_collection 'SHELXS86 (Sheldrick, 1986)'
_computing_data_reduction SHELXS86
_computing_molecular_graphics SHELXL93
_computing_publication_material SHELXL93
_computing_structure_refinement 'SHELXL93 (Sheldrick, 1993)'
_computing_structure_solution SHELXS86
_diffrn_ambient_temperature 290(2)
_diffrn_measurement_device 'Siemens P4'
_diffrn_measurement_method \w/2\q
_diffrn_radiation_monochromator graphite
_diffrn_radiation_source 'fine-focus sealed tube'
_diffrn_radiation_type MoK\a
_diffrn_radiation_wavelength 0.71073
_diffrn_reflns_av_R_equivalents 0.013
_diffrn_reflns_av_sigmaI/netI 0.028
_diffrn_reflns_limit_h_max 10
_diffrn_reflns_limit_h_min 0
_diffrn_reflns_limit_k_max 11
_diffrn_reflns_limit_k_min -10
_diffrn_reflns_limit_l_max 14
_diffrn_reflns_limit_l_min -14
_diffrn_reflns_number 3845
_diffrn_reflns_theta_max 26.99
_diffrn_reflns_theta_min 1.85
_diffrn_standards_decay_% 3.2
_diffrn_standards_interval_count 97
_diffrn_standards_interval_time 60
_diffrn_standards_number 3
_exptl_absorpt_coefficient_mu 5.14
_exptl_absorpt_correction_T_max 0.16
_exptl_absorpt_correction_T_min 0.10
_exptl_absorpt_correction_type '\y scan'
_exptl_absorpt_process_details 'SHELXS86 (Sheldrick, 1990)'
_exptl_crystal_colour yellow
_exptl_crystal_density_diffrn 1.643
_exptl_crystal_density_meas ?
_exptl_crystal_description prism
_exptl_crystal_F_000 390
_exptl_crystal_size_max 0.58
_exptl_crystal_size_mid 0.44
_exptl_crystal_size_min 0.36
_refine_diff_density_max 1.16
_refine_diff_density_min -1.20
_refine_ls_extinction_coef 0.0130(9)
_refine_ls_extinction_method 'SHELXS86 (Sheldrick, 1990)'
_refine_ls_goodness_of_fit_all 0.995
_refine_ls_goodness_of_fit_ref 1.003
_refine_ls_hydrogen_treatment constr
_refine_ls_matrix_type full
_refine_ls_number_parameters 179
_refine_ls_number_reflns 3472
_refine_ls_number_restraints 0
_refine_ls_restrained_S_all 1.074
_refine_ls_restrained_S_obs 1.003
_refine_ls_R_factor_all 0.028
_refine_ls_R_factor_gt 0.027
_refine_ls_shift/su_max 0.005
_refine_ls_shift/su_mean 0.000
_refine_ls_structure_factor_coef Fsqd
_refine_ls_weighting_details 'w = 1/[\s^2^(Fo^2^)+(0.0417P)^2^] where P=(Fo^2^+2Fc^2^)/3'
_refine_ls_weighting_scheme calc
_refine_ls_wR_factor_all 0.066
_refine_ls_wR_factor_ref 0.061
_reflns_number_gt 3408
_reflns_number_total 3473
_reflns_observed_criterion I>2\s(I)
_cod_data_source_file bk1467.cif
_cod_data_source_block y532
_cod_depositor_comments
;
The following automatic conversions were performed:

'_exptl_crystal_density_meas' value 'not measured' was changed to '?'
- the value is perceived as not measured.

Automatic conversion script
Id: cif_fix_values 3008 2015-01-20 13:52:24Z robertas 

The following automatic conversions were performed:

'_refine_ls_weighting_scheme' value 'calc w =
1/[\s^2^(Fo^2^)+(0.0417P)^2^] where P=(Fo^2^+2Fc^2^)/3' was changed
to 'calc'. New tag '_refine_ls_weighting_details' was created. The
value of the new tag was set to 'w = 1/[\s^2^(Fo^2^)+(0.0417P)^2^]
where P=(Fo^2^+2Fc^2^)/3'.

Automatic conversion script
Id: cif_fix_values 3143 2015-03-26 13:38:13Z robertas 
;
_cod_original_cell_volume 798.9(2)
_cod_original_sg_symbol_H-M 'P-1 '
_cod_database_code 2008750

loop_
_symmetry_equiv_pos_as_xyz
'x, y, z'
'-x, -y, -z'

loop_
_atom_site_aniso_label
_atom_site_aniso_U_11
_atom_site_aniso_U_22
_atom_site_aniso_U_33
_atom_site_aniso_U_12
_atom_site_aniso_U_13
_atom_site_aniso_U_23
U 0.03507(12) 0.02971(11) 0.0661(2) -0.00256(7) -0.02392(9) 0.00334(7)
O1 0.057(2) 0.0478(15) 0.078(2) 0.0039(13) -0.0328(14) 0.0082(13)
O2 0.059(2) 0.056(2) 0.078(2) 0.0107(14) -0.026(2) -0.0021(15)
O3 0.066(2) 0.066(2) 0.075(2) 0.010(2) -0.025(2) 0.001(2)
O4 0.076(2) 0.084(2) 0.083(2) 0.009(2) -0.010(2) -0.019(2)
O5 0.051(2) 0.0457(15) 0.101(2) -0.0175(12) -0.0366(15) 0.0060(14)
N1 0.049(2) 0.049(2) 0.102(3) -0.006(2) -0.036(2) 0.008(2)
N2 0.055(2) 0.042(2) 0.093(3) -0.0039(15) -0.038(2) 0.004(2)
N3 0.053(2) 0.053(2) 0.077(3) -0.001(2) -0.018(2) -0.008(2)
C1 0.044(2) 0.039(2) 0.050(2) 0.0007(14) -0.017(2) 0.0034(15)
C2 0.051(2) 0.063(3) 0.096(3) 0.005(2) -0.037(2) 0.006(2)
C3 0.066(3) 0.045(2) 0.092(3) 0.006(2) -0.036(2) 0.007(2)
C4 0.061(3) 0.070(3) 0.125(5) -0.025(2) -0.026(3) 0.004(3)
C5 0.178(10) 0.138(8) 0.189(10) -0.094(8) -0.031(8) -0.040(7)
C6 0.318(19) 0.233(15) 0.156(9) -0.169(15) 0.044(11) -0.087(10)
C7 0.298(18) 0.163(11) 0.147(9) -0.075(12) -0.045(10) -0.015(8)
C8 0.074(3) 0.061(3) 0.103(4) -0.021(2) -0.038(3) -0.009(3)
C9 0.095(5) 0.120(6) 0.142(6) -0.048(4) -0.037(4) -0.015(5)
C10 0.124(7) 0.203(11) 0.151(7) -0.082(7) 0.004(6) -0.064(8)
C11 0.127(7) 0.243(13) 0.144(8) -0.078(9) 0.007(6) -0.058(8)

loop_
_atom_site_label
_atom_site_fract_x
_atom_site_fract_y
_atom_site_fract_z
_atom_site_U_iso_or_equiv
_atom_site_thermal_displace_type
_atom_site_calc_flag
_atom_site_refinement_flags
_atom_site_occupancy
_atom_site_disorder_group
_atom_site_type_symbol
U 0.5 0.5 0.5 0.04299(10) Uani d S 1 . U
O1 0.3701(4) 0.6848(3) 0.3805(3) 0.0621(7) Uani d . 1 . O
O2 0.7580(4) 0.2989(4) 0.3827(3) 0.0685(8) Uani d . 1 . O
O3 0.6418(4) 0.4666(4) 0.2738(3) 0.0739(9) Uani d . 1 . O
O4 0.8670(5) 0.2831(5) 0.1867(3) 0.0897(11) Uani d . 1 . O
O5 0.3700(4) 0.3730(3) 0.4987(3) 0.0618(7) Uani d . 1 . O
N1 0.1194(5) 0.7935(4) 0.3459(4) 0.0654(9) Uani d . 1 . N
N2 0.2799(5) 0.9495(4) 0.3462(4) 0.0619(9) Uani d . 1 . N
N3 0.7603(5) 0.3472(4) 0.2765(4) 0.0637(9) Uani d . 1 . N
C1 0.2640(5) 0.8006(4) 0.3594(3) 0.0462(8) Uani d . 1 . C
C2 0.0272(6) 0.9480(6) 0.3182(5) 0.0712(12) Uani d . 1 . C
H2A -0.0847 0.9784 0.3784 0.078 Uiso calc R 1 . H
H2B 0.0157 0.9492 0.2384 0.078 Uiso calc R 1 . H
C3 0.1355(6) 1.0571(5) 0.3221(5) 0.0693(12) Uani d . 1 . C
H3A 0.1701 1.1122 0.2451 0.076 Uiso calc R 1 . H
H3B 0.0755 1.1350 0.3864 0.076 Uiso calc R 1 . H
C4 0.0607(7) 0.6501(7) 0.3605(6) 0.085(2) Uani d . 1 . C
H4A -0.0577 0.6738 0.4106 0.085 Uiso calc R 1 . H
H4B 0.1233 0.5724 0.4039 0.085 Uiso calc R 1 . H
C5 0.0773(15) 0.5782(13) 0.2466(10) 0.162(4) Uani d . 1 . C
H5A 0.0381 0.4813 0.2682 0.162 Uiso calc R 1 . H
H5B -0.0012 0.6502 0.2115 0.162 Uiso calc R 1 . H
C6 0.231(2) 0.5404(17) 0.1562(11) 0.242(9) Uani d . 1 . C
H6A 0.314 0.4922 0.1960 0.242 Uiso calc R 1 . H
H6B 0.256 0.6405 0.1219 0.242 Uiso calc R 1 . H
C7 0.265(2) 0.4425(14) 0.0575(10) 0.206(6) Uani d . 1 . C
H7A 0.380 0.4323 0.0057 0.206 Uiso calc R 1 . H
H7B 0.190 0.4889 0.0123 0.206 Uiso calc R 1 . H
H7C 0.248 0.3393 0.0869 0.206 Uiso calc R 1 . H
C8 0.4161(7) 1.0008(6) 0.3644(5) 0.0754(13) Uani d . 1 . C
H8A 0.4775 0.9151 0.4033 0.075 Uiso calc R 1 . H
H8B 0.3674 1.0904 0.4195 0.075 Uiso calc R 1 . H
C9 0.5386(10) 1.0481(10) 0.2512(7) 0.114(2) Uani d . 1 . C
H9A 0.4772 1.1379 0.2154 0.114 Uiso calc R 1 . H
H9B 0.6209 1.0849 0.2739 0.114 Uiso calc R 1 . H
C10 0.6284(12) 0.9304(14) 0.1601(9) 0.160(4) Uani d . 1 . C
H10A 0.5468 0.8982 0.1335 0.160 Uiso calc R 1 . H
H10B 0.6847 0.8380 0.1967 0.160 Uiso calc R 1 . H
C11 0.7563(13) 0.9769(15) 0.0517(9) 0.174(5) Uani d . 1 . C
H11A 0.8091 0.8891 -0.0037 0.174 Uiso calc R 1 . H
H11B 0.8406 1.0057 0.0759 0.174 Uiso calc R 1 . H
H11C 0.7023 1.0660 0.0124 0.174 Uiso calc R 1 . H

loop_
_atom_type_symbol
_atom_type_description
_atom_type_scat_dispersion_real
_atom_type_scat_dispersion_imag
_atom_type_scat_source
C C 0.0033 0.0016 'International Tables Vol C Tables 4.2.6.8 and 6.1.1.4'
H H 0.0000 0.0000 'International Tables Vol C Tables 4.2.6.8 and 6.1.1.4'
N N 0.0061 0.0033 'International Tables Vol C Tables 4.2.6.8 and 6.1.1.4'
O O 0.0106 0.0060 'International Tables Vol C Tables 4.2.6.8 and 6.1.1.4'
U U -9.6767 9.6646 'International Tables Vol C Tables 4.2.6.8 and 6.1.1.4'

loop_
_geom_angle_atom_site_label_1
_geom_angle_atom_site_label_2
_geom_angle_atom_site_label_3
_geom_angle_site_symmetry_1
_geom_angle_site_symmetry_3
_geom_angle
_geom_angle_publ_flag
O5 U O5 2_666 . 180.0 n
O5 U O1 2_666 . 90.51(12) n
O5 U O1 . . 89.49(12) yes
O5 U O1 2_666 2_666 89.49(12) n
O5 U O1 . 2_666 90.51(12) n
O1 U O1 . 2_666 180.0 n
O5 U O2 2_666 . 89.61(13) n
O5 U O2 . . 90.39(13) yes
O1 U O2 . . 114.93(10) yes
O1 U O2 2_666 . 65.07(10) n
O5 U O2 2_666 2_666 90.39(13) yes
O5 U O2 . 2_666 89.61(13) n
O1 U O2 . 2_666 65.07(10) n
O1 U O2 2_666 2_666 114.93(10) n
O2 U O2 . 2_666 180.0 n
O5 U O3 2_666 . 89.81(14) n
O5 U O3 . . 90.19(14) yes
O1 U O3 . . 64.85(10) yes
O1 U O3 2_666 . 115.15(10) n
O2 U O3 . . 50.08(10) yes
O2 U O3 2_666 . 129.92(10) n
O5 U O3 2_666 2_666 90.19(14) n
O5 U O3 . 2_666 89.81(14) n
O1 U O3 . 2_666 115.15(10) n
O1 U O3 2_666 2_666 64.85(10) n
O2 U O3 . 2_666 129.92(10) n
O2 U O3 2_666 2_666 50.08(10) n
O3 U O3 . 2_666 180.0 n
O5 U N3 2_666 . 89.70(13) n
O5 U N3 . . 90.30(13) n
O1 U N3 . . 89.85(11) n
O1 U N3 2_666 . 90.15(11) n
O2 U N3 . . 25.08(10) n
O2 U N3 2_666 . 154.92(10) n
O3 U N3 . . 25.00(10) n
O3 U N3 2_666 . 155.00(10) n
O5 U N3 2_666 2_666 90.30(13) n
O5 U N3 . 2_666 89.70(13) n
O1 U N3 . 2_666 90.15(11) n
O1 U N3 2_666 2_666 89.85(11) n
O2 U N3 . 2_666 154.92(10) n
O2 U N3 2_666 2_666 25.08(10) n
O3 U N3 . 2_666 155.00(10) n
O3 U N3 2_666 2_666 25.00(10) n
N3 U N3 . 2_666 180.0 n
C1 O1 U . . 156.7(3) ?
N3 O2 U . . 98.1(2) ?
N3 O3 U . . 97.6(3) ?
C1 N1 C4 . . 124.0(4) ?
C1 N1 C2 . . 111.5(4) ?
C4 N1 C2 . . 124.4(4) ?
C1 N2 C8 . . 124.5(4) ?
C1 N2 C3 . . 111.5(4) ?
C8 N2 C3 . . 123.8(4) ?
O4 N3 O3 . . 123.6(4) ?
O4 N3 O2 . . 122.1(4) ?
O3 N3 O2 . . 114.3(3) ?
O4 N3 U . . 179.0(3) ?
O3 N3 U . . 57.4(2) ?
O2 N3 U . . 56.8(2) ?
O1 C1 N2 . . 124.6(4) ?
O1 C1 N1 . . 125.1(4) ?
N2 C1 N1 . . 110.2(3) ?
N1 C2 C3 . . 103.4(3) ?
N2 C3 C2 . . 103.3(3) ?
N1 C4 C5 . . 115.1(6) ?
C6 C5 C4 . . 120.7(10) ?
C5 C6 C7 . . 123.7(14) ?
N2 C8 C9 . . 114.7(5) ?
C10 C9 C8 . . 117.2(7) ?
C9 C10 C11 . . 116.4(9) ?

loop_
_geom_bond_atom_site_label_1
_geom_bond_atom_site_label_2
_geom_bond_site_symmetry_2
_geom_bond_distance
_geom_bond_publ_flag
U O5 2_666 1.773(3) n
U O5 . 1.773(3) yes
U O1 . 2.345(3) yes
U O1 2_666 2.345(3) n
U O2 . 2.504(3) yes
U O2 2_666 2.504(3) n
U O3 . 2.518(3) yes
U O3 2_666 2.518(3) n
U N3 . 2.961(4) n
U N3 2_666 2.961(4) n
O1 C1 . 1.244(4) yes
O2 N3 . 1.268(5) yes
O3 N3 . 1.263(5) yes
O4 N3 . 1.204(5) yes
N1 C1 . 1.329(5) n
N1 C4 . 1.441(6) n
N1 C2 . 1.444(5) n
N2 C1 . 1.327(5) n
N2 C8 . 1.446(6) n
N2 C3 . 1.448(5) n
C2 C3 . 1.509(7) n
C4 C5 . 1.469(11) n
C5 C6 . 1.37(2) n
C6 C7 . 1.401(13) n
C8 C9 . 1.489(9) n
C9 C10 . 1.419(11) n
C10 C11 . 1.477(12) n

loop_
_geom_torsion_atom_site_label_1
_geom_torsion_atom_site_label_2
_geom_torsion_atom_site_label_3
_geom_torsion_atom_site_label_4
_geom_torsion_site_symmetry_1
_geom_torsion
O5 U O1 C1 2_666 -89.7(7)
O5 U O1 C1 . 90.3(7)
O1 U O1 C1 2_666 -1.E1(10)
O2 U O1 C1 . -179.5(7)
O2 U O1 C1 2_666 0.5(7)
O3 U O1 C1 . -179.3(8)
O3 U O1 C1 2_666 0.7(8)
N3 U O1 C1 . -179.4(7)
N3 U O1 C1 2_666 0.6(7)
O5 U O2 N3 2_666 -90.1(3)
O5 U O2 N3 . 89.9(3)
O1 U O2 N3 . 0.3(3)
O1 U O2 N3 2_666 -179.7(3)
O2 U O2 N3 2_666 -12.E1(10)
O3 U O2 N3 . 0.0(2)
O3 U O2 N3 2_666 180.0(2)
N3 U O2 N3 . 0.0
N3 U O2 N3 2_666 180.0
O5 U O3 N3 2_666 89.7(3)
O5 U O3 N3 . -90.3(3)
O1 U O3 N3 . -179.7(3)
O1 U O3 N3 2_666 0.3(3)
O2 U O3 N3 . 0.0(2)
O2 U O3 N3 2_666 -180.0(2)
O3 U O3 N3 2_666 12.E1(10)
N3 U O3 N3 . 0.0
N3 U O3 N3 2_666 180.0000(10)
U O3 N3 O4 . 179.8(4)
U O3 N3 O2 . -0.1(4)
U O3 N3 U . 0.0
U O2 N3 O4 . -179.8(4)
U O2 N3 O3 . 0.1(4)
U O2 N3 U . 0.0
O5 U N3 O4 2_666 99.(19)
O5 U N3 O4 . -81.(19)
O1 U N3 O4 . -171.(19)
O1 U N3 O4 2_666 9.(19)
O2 U N3 O4 . 9.(19)
O2 U N3 O4 2_666 -171.(19)
O3 U N3 O4 . -171.(19)
O3 U N3 O4 2_666 9.(19)
N3 U N3 O4 2_666 -17.E1(10)
O5 U N3 O3 2_666 -90.2(3)
O5 U N3 O3 . 89.8(3)
O1 U N3 O3 . 0.3(3)
O1 U N3 O3 2_666 -179.7(3)
O2 U N3 O3 . -179.9(4)
O2 U N3 O3 2_666 0.1(4)
O3 U N3 O3 . 0.0
O3 U N3 O3 2_666 180.0000(10)
N3 U N3 O3 2_666 -0.E1(10)
O5 U N3 O2 2_666 89.7(3)
O5 U N3 O2 . -90.3(3)
O1 U N3 O2 . -179.8(3)
O1 U N3 O2 2_666 0.2(3)
O2 U N3 O2 . 0.0
O2 U N3 O2 2_666 180.0
O3 U N3 O2 . 179.9(4)
O3 U N3 O2 2_666 -0.1(4)
N3 U N3 O2 2_666 18.E1(10)
U O1 C1 N2 . 90.2(8)
U O1 C1 N1 . -90.3(8)
C8 N2 C1 O1 . -5.4(7)
C3 N2 C1 O1 . 179.9(4)
C8 N2 C1 N1 . 175.0(4)
C3 N2 C1 N1 . 0.3(5)
C4 N1 C1 O1 . 3.4(7)
C2 N1 C1 O1 . -178.1(4)
C4 N1 C1 N2 . -177.0(5)
C2 N1 C1 N2 . 1.5(5)
C1 N1 C2 C3 . -2.5(5)
C4 N1 C2 C3 . 175.9(5)
C1 N2 C3 C2 . -1.9(5)
C8 N2 C3 C2 . -176.6(4)
N1 C2 C3 N2 . 2.5(5)
C1 N1 C4 C5 . -104.8(8)
C2 N1 C4 C5 . 76.9(8)
N1 C4 C5 C6 . 54.9(15)
C4 C5 C6 C7 . 166.0(13)
C1 N2 C8 C9 . 109.9(6)
C3 N2 C8 C9 . -76.0(7)
N2 C8 C9 C10 . -60.5(10)
C8 C9 C10 C11 . -176.6(9)
